data_7700165
loop_
_publ_author_name
'Gonda, Ryu'
'Rzeznicka, Izabela I.'
'Kinoshita, Yuki'
'Uchida, Sayaka'
'Hori, Akiko'

_publ_section_title
;
 Guest encapsulations in non-porous crystals of fully fluorinated
 dinuclear metal complexes with the M<sub>2</sub>O<sub>2</sub> core (M =
 Fe<sup>3+</sup>, Co<sup>2+</sup>, Ni<sup>2+</sup>).
;
_journal_issue 25
_journal_name_full 'Dalton transactions (Cambridge, England : 2003)'
_journal_page_first 9062
_journal_page_last 9066
_journal_paper_doi 10.1039/c9dt01380f
_journal_volume 48
_journal_year 2019
_chemical_formula_moiety 'C60 H8 F40 Ni2 O10, 3(C8 H10)'
_chemical_formula_sum 'C84 H38 F40 Ni2 O10'
_chemical_formula_weight 2084.56
_space_group_crystal_system triclinic
_space_group_IT_number 2
_space_group_name_Hall '-P 1'
_space_group_name_H-M_alt 'P -1'
_symmetry_space_group_name_Hall '-P 1'
_symmetry_space_group_name_H-M 'P -1'
_atom_sites_solution_hydrogens mixed
_audit_creation_method SHELXL-2016/6
_audit_update_record
;
2019-04-01 deposited with the CCDC.    2019-05-27 downloaded from the CCDC.
;
_cell_angle_alpha 82.2410(10)
_cell_angle_beta 80.8980(10)
_cell_angle_gamma 75.3040(10)
_cell_formula_units_Z 1
_cell_length_a 11.3282(4)
_cell_length_b 12.2953(4)
_cell_length_c 14.9836(4)
_cell_measurement_reflns_used 120
_cell_measurement_temperature 150
_cell_measurement_theta_max 21.9558
_cell_measurement_theta_min 1.7351
_cell_volume 1983.42(11)
_computing_cell_refinement 'APEX3 v2017.3-0 (Bruker AXS)'
_computing_data_collection 'Bruker Instrument Service vV6.2.6'
_computing_data_reduction 'SAINT V8.38A (Bruker AXS Inc., 2017)'
_computing_molecular_graphics 'shelXle (C.B. Huebshle, rev 833)'
_computing_structure_refinement 'SHELXL-2016/6 (Sheldrick, 2016)'
_computing_structure_solution 'SHELXT 2014/5 (Sheldrick, 2014)'
_diffrn_ambient_temperature 150
_diffrn_detector_area_resol_mean 7.3910
_diffrn_measured_fraction_theta_full 0.997
_diffrn_measured_fraction_theta_max 0.997
_diffrn_measurement_device_type 'Bruker D8 goniometer'
_diffrn_measurement_method '\f and \w scans'
_diffrn_radiation_type MoK\a
_diffrn_radiation_wavelength 0.71073
_diffrn_reflns_av_R_equivalents 0.0405
_diffrn_reflns_av_unetI/netI 0.0422
_diffrn_reflns_Laue_measured_fraction_full 0.997
_diffrn_reflns_Laue_measured_fraction_max 0.997
_diffrn_reflns_limit_h_max 13
_diffrn_reflns_limit_h_min -13
_diffrn_reflns_limit_k_max 14
_diffrn_reflns_limit_k_min -14
_diffrn_reflns_limit_l_max 17
_diffrn_reflns_limit_l_min -17
_diffrn_reflns_number 22974
_diffrn_reflns_point_group_measured_fraction_full 0.997
_diffrn_reflns_point_group_measured_fraction_max 0.997
_diffrn_reflns_theta_full 25.025
_diffrn_reflns_theta_max 25.025
_diffrn_reflns_theta_min 2.313
_exptl_absorpt_coefficient_mu 0.631
_exptl_absorpt_correction_T_max 0.92
_exptl_absorpt_correction_T_min 0.86
_exptl_absorpt_correction_type multi-scan
_exptl_absorpt_process_details
;
SADABS-2016/2 - Bruker AXS area detector scaling and absorption correction
;
_exptl_crystal_colour green
_exptl_crystal_density_diffrn 1.745
_exptl_crystal_density_meas ?
_exptl_crystal_density_method 'not measured'
_exptl_crystal_description block
_exptl_crystal_F_000 1038
_exptl_crystal_size_max 0.310
_exptl_crystal_size_mid 0.170
_exptl_crystal_size_min 0.140
_refine_diff_density_max 0.245
_refine_diff_density_min -0.274
_refine_diff_density_rms 0.055
_refine_ls_extinction_method none
_refine_ls_goodness_of_fit_ref 1.065
_refine_ls_hydrogen_treatment mixed
_refine_ls_matrix_type full
_refine_ls_number_parameters 624
_refine_ls_number_reflns 6992
_refine_ls_number_restraints 0
_refine_ls_restrained_S_all 1.065
_refine_ls_R_factor_all 0.0460
_refine_ls_R_factor_gt 0.0354
_refine_ls_shift/su_max 0.001
_refine_ls_shift/su_mean 0.000
_refine_ls_structure_factor_coef Fsqd
_refine_ls_weighting_details 'w=1/[\s^2^(Fo^2^)+(0.0229P)^2^+1.1870P] where P=(Fo^2^+2Fc^2^)/3'
_refine_ls_weighting_scheme calc
_refine_ls_wR_factor_gt 0.0719
_refine_ls_wR_factor_ref 0.0778
_reflns_Friedel_coverage 0.000
_reflns_number_gt 5932
_reflns_number_total 6992
_reflns_threshold_expression 'I > 2\s(I)'
_cod_data_source_file c9dt01380f2.cif
_cod_data_source_block 190328a_a
_cod_depositor_comments
;
The following automatic conversions were performed:

'_exptl_absorpt_correction_type' value 'Multi-Scan' changed to
'multi-scan' according to
/home/data/users/saulius/crontab/automatic-downloads/rss-feeds/RSC/lib/dictionaries/cif_core.dic
dictionary named 'cif_core.dic' version 2.4.2 from 2011-04-26.

'_exptl_crystal_density_meas' value 'not measured' was changed to '?'
- the value is perceived as not measured.

Automatic conversion script
Id: cif_fix_values 4973 2017-02-22 13:04:09Z antanas 

 Adding full bibliography for 7700160--7700167.cif.
;
_cod_database_code 7700165
_shelx_shelxl_version_number 2016/6
_shelx_space_group_comment
;
The symmetry employed for this shelxl refinement is uniquely defined
by the following loop, which should always be used as a source of
symmetry information in preference to the above space-group names.
They are only intended as comments.
;
_shelx_estimated_absorpt_t_min 0.828
_shelx_estimated_absorpt_t_max 0.917

loop_
_space_group_symop_operation_xyz
'x, y, z'
'-x, -y, -z'

loop_
_atom_site_label
_atom_site_type_symbol
_atom_site_fract_x
_atom_site_fract_y
_atom_site_fract_z
_atom_site_U_iso_or_equiv
_atom_site_adp_type
_atom_site_occupancy
_atom_site_site_symmetry_order
_atom_site_calc_flag
_atom_site_refinement_flags_posn
_atom_site_refinement_flags_adp
C1 C 0.5885(2) 1.3243(2) 0.16399(15) 0.0239(5) Uani 1 1 d . .
C2 C 0.6018(2) 1.4154(2) 0.10226(16) 0.0269(5) Uani 1 1 d . .
C3 C 0.7141(2) 1.4169(2) 0.05189(16) 0.0294(6) Uani 1 1 d . .
C4 C 0.8129(2) 1.3267(2) 0.06430(16) 0.0289(6) Uani 1 1 d . .
C5 C 0.7978(2) 1.2367(2) 0.12645(16) 0.0245(5) Uani 1 1 d . .
C6 C 0.6861(2) 1.23142(19) 0.17856(14) 0.0199(5) Uani 1 1 d . .
C7 C 0.6679(2) 1.13480(19) 0.24822(14) 0.0190(5) Uani 1 1 d . .
C8 C 0.7296(2) 1.02437(19) 0.22966(15) 0.0213(5) Uani 1 1 d . .
H8 H 0.781224 1.014689 0.173418 0.026 Uiso 1 1 calc R U
C9 C 0.7202(2) 0.92843(19) 0.28797(14) 0.0192(5) Uani 1 1 d . .
C10 C 0.7961(2) 0.81752(19) 0.25580(14) 0.0213(5) Uani 1 1 d . .
C11 C 0.7405(2) 0.7334(2) 0.24368(15) 0.0262(5) Uani 1 1 d . .
C12 C 0.8068(3) 0.6357(2) 0.20629(16) 0.0320(6) Uani 1 1 d . .
C13 C 0.9324(3) 0.6181(2) 0.18398(17) 0.0371(7) Uani 1 1 d . .
C14 C 0.9910(2) 0.6979(2) 0.19751(18) 0.0348(6) Uani 1 1 d . .
C15 C 0.9224(2) 0.7969(2) 0.23202(16) 0.0281(6) Uani 1 1 d . .
C16 C 0.2443(2) 1.1437(2) 0.16874(17) 0.0303(6) Uani 1 1 d . .
C17 C 0.1943(2) 1.1668(3) 0.08808(17) 0.0369(7) Uani 1 1 d . .
C18 C 0.1688(2) 1.0815(3) 0.05053(16) 0.0379(7) Uani 1 1 d . .
C19 C 0.1909(2) 0.9742(3) 0.09298(17) 0.0368(7) Uani 1 1 d . .
C20 C 0.2405(2) 0.9519(2) 0.17379(16) 0.0288(6) Uani 1 1 d . .
C21 C 0.2691(2) 1.0352(2) 0.21325(15) 0.0233(5) Uani 1 1 d . .
C22 C 0.3316(2) 1.0109(2) 0.29786(15) 0.0219(5) Uani 1 1 d . .
C23 C 0.2808(2) 0.9492(2) 0.37421(15) 0.0238(5) Uani 1 1 d . .
H23 H 0.210137 0.924003 0.368145 0.029 Uiso 1 1 calc R U
C24 C 0.3253(2) 0.92266(19) 0.45650(15) 0.0195(5) Uani 1 1 d . .
C25 C 0.2576(2) 0.85617(19) 0.52896(15) 0.0206(5) Uani 1 1 d . .
C26 C 0.3073(2) 0.7439(2) 0.55528(16) 0.0267(5) Uani 1 1 d . .
C27 C 0.2487(3) 0.6829(2) 0.62385(17) 0.0311(6) Uani 1 1 d . .
C28 C 0.1367(2) 0.7351(2) 0.66794(16) 0.0335(6) Uani 1 1 d . .
C29 C 0.0848(2) 0.8464(2) 0.64405(17) 0.0330(6) Uani 1 1 d . .
C30 C 0.1448(2) 0.9054(2) 0.57509(16) 0.0273(6) Uani 1 1 d . .
C31 C 0.2948(3) 0.4977(3) 0.3711(2) 0.0498(8) Uani 1 1 d . .
C32 C 0.2150(3) 0.4582(3) 0.3291(2) 0.0516(8) Uani 1 1 d . .
H32 H 0.217904 0.470722 0.264950 0.062 Uiso 1 1 calc R U
C33 C 0.1313(3) 0.4009(3) 0.3789(2) 0.0478(8) Uani 1 1 d . .
H33 H 0.078581 0.374462 0.348080 0.057 Uiso 1 1 calc R U
C34 C 0.1230(3) 0.3812(2) 0.4731(2) 0.0422(7) Uani 1 1 d . .
C35 C 0.2027(3) 0.4200(2) 0.5151(2) 0.0468(8) Uani 1 1 d . .
H35 H 0.199334 0.408050 0.579319 0.056 Uiso 1 1 calc R U
C36 C 0.2878(3) 0.4764(3) 0.4648(2) 0.0484(8) Uani 1 1 d . .
H36 H 0.342317 0.500801 0.495465 0.058 Uiso 1 1 calc R U
C37 C 0.3844(4) 0.5624(3) 0.3178(3) 0.0723(11) Uani 1 1 d . .
H37A H 0.468617 0.521691 0.327116 0.108 Uiso 1 1 calc R U
H37B H 0.366982 0.637702 0.338772 0.108 Uiso 1 1 calc R U
H37C H 0.375827 0.569805 0.253098 0.108 Uiso 1 1 calc R U
C38 C 0.0336(3) 0.3169(3) 0.5271(2) 0.0561(9) Uani 1 1 d . .
H38A H 0.077377 0.238769 0.543209 0.084 Uiso 1 1 calc R U
H38B H -0.031003 0.317197 0.490514 0.084 Uiso 1 1 calc R U
H38C H -0.003727 0.352930 0.582630 0.084 Uiso 1 1 calc R U
C39 C 0.5266(2) 1.0622(2) 0.06009(16) 0.0295(6) Uani 1 1 d . .
H39 H 0.545152 1.104488 0.102401 0.035 Uiso 1 1 calc R U
C40 C 0.5346(2) 0.9484(2) 0.08203(16) 0.0292(6) Uani 1 1 d . .
H40 H 0.558778 0.913629 0.138996 0.035 Uiso 1 1 calc R U
C41 C 0.5079(2) 0.8834(2) 0.02233(16) 0.0283(6) Uani 1 1 d . .
C42 C 0.5143(3) 0.7591(2) 0.0459(2) 0.0467(8) Uani 1 1 d . .
H42A H 0.543869 0.734649 0.105080 0.070 Uiso 1 1 calc R U
H42B H 0.570981 0.716318 -0.000625 0.070 Uiso 1 1 calc R U
H42C H 0.432192 0.745450 0.048482 0.070 Uiso 1 1 calc R U
F1 F 0.47556(12) 1.32658(12) 0.20731(9) 0.0326(3) Uani 1 1 d . .
F2 F 0.50502(14) 1.50324(12) 0.09142(10) 0.0406(4) Uani 1 1 d . .
F3 F 0.72785(15) 1.50561(13) -0.00735(10) 0.0453(4) Uani 1 1 d . .
F4 F 0.92303(14) 1.32874(14) 0.01737(11) 0.0454(4) Uani 1 1 d . .
F5 F 0.89909(12) 1.15329(12) 0.13747(10) 0.0344(4) Uani 1 1 d . .
F6 F 0.61855(13) 0.74737(12) 0.26462(10) 0.0350(3) Uani 1 1 d . .
F7 F 0.74856(17) 0.55913(12) 0.19108(11) 0.0485(4) Uani 1 1 d . .
F8 F 0.99702(17) 0.52249(13) 0.14981(11) 0.0557(5) Uani 1 1 d . .
F9 F 1.11331(14) 0.68055(14) 0.17690(12) 0.0530(5) Uani 1 1 d . .
F10 F 0.98332(13) 0.87355(13) 0.24323(11) 0.0399(4) Uani 1 1 d . .
F11 F 0.26707(16) 1.22902(13) 0.20414(11) 0.0482(4) Uani 1 1 d . .
F12 F 0.17355(17) 1.27185(16) 0.04593(12) 0.0613(5) Uani 1 1 d . .
F13 F 0.12198(15) 1.10312(17) -0.02881(10) 0.0566(5) Uani 1 1 d . .
F14 F 0.16805(17) 0.89028(16) 0.05459(12) 0.0601(5) Uani 1 1 d . .
F15 F 0.26577(15) 0.84462(13) 0.21141(11) 0.0442(4) Uani 1 1 d . .
F16 F 0.41825(14) 0.69288(12) 0.51476(10) 0.0385(4) Uani 1 1 d . .
F17 F 0.30137(17) 0.57532(13) 0.65029(11) 0.0490(4) Uani 1 1 d . .
F18 F 0.07911(15) 0.67659(15) 0.73581(10) 0.0498(4) Uani 1 1 d . .
F19 F -0.02364(14) 0.89675(16) 0.68793(11) 0.0553(5) Uani 1 1 d . .
F20 F 0.09342(13) 1.01561(13) 0.55431(10) 0.0386(4) Uani 1 1 d . .
Ni1 Ni 0.51235(2) 1.05426(2) 0.39884(2) 0.01705(8) Uani 1 1 d . .
O1 O 0.59495(13) 1.16261(13) 0.31855(10) 0.0203(3) Uani 1 1 d . .
O2 O 0.65249(13) 0.92255(13) 0.36404(10) 0.0207(3) Uani 1 1 d . .
O3 O 0.42448(14) 1.05001(14) 0.29347(10) 0.0229(4) Uani 1 1 d . .
O4 O 0.41965(13) 0.94823(12) 0.47870(10) 0.0191(3) Uani 1 1 d . .
O5 O 0.36873(16) 1.18185(16) 0.44613(14) 0.0297(4) Uani 1 1 d . .
H5A H 0.351(3) 1.255(3) 0.422(2) 0.076(12) Uiso 1 1 d . .
H5B H 0.355(3) 1.182(3) 0.499(2) 0.062(12) Uiso 1 1 d . .

loop_
_atom_site_aniso_label
_atom_site_aniso_U_11
_atom_site_aniso_U_22
_atom_site_aniso_U_33
_atom_site_aniso_U_23
_atom_site_aniso_U_13
_atom_site_aniso_U_12
C1 0.0282(13) 0.0239(13) 0.0207(12) -0.0036(10) 0.0006(10) -0.0101(11)
C2 0.0353(14) 0.0183(12) 0.0258(13) -0.0018(10) -0.0037(11) -0.0046(11)
C3 0.0463(16) 0.0227(13) 0.0217(13) 0.0028(10) -0.0007(11) -0.0173(12)
C4 0.0301(14) 0.0324(15) 0.0255(13) -0.0014(11) 0.0049(11) -0.0160(12)
C5 0.0249(13) 0.0237(13) 0.0249(13) -0.0035(10) -0.0011(10) -0.0065(11)
C6 0.0246(12) 0.0214(12) 0.0164(11) -0.0031(9) -0.0026(9) -0.0097(10)
C7 0.0189(11) 0.0236(12) 0.0169(11) -0.0008(9) -0.0046(9) -0.0085(10)
C8 0.0239(12) 0.0246(13) 0.0147(11) -0.0023(9) 0.0004(9) -0.0062(10)
C9 0.0178(11) 0.0230(12) 0.0181(12) -0.0025(9) -0.0053(9) -0.0054(10)
C10 0.0283(13) 0.0199(12) 0.0145(11) -0.0003(9) -0.0027(9) -0.0042(10)
C11 0.0321(14) 0.0246(13) 0.0202(12) 0.0039(10) -0.0039(10) -0.0068(11)
C12 0.0567(18) 0.0176(13) 0.0232(13) 0.0026(10) -0.0061(12) -0.0134(12)
C13 0.0559(18) 0.0201(13) 0.0244(14) -0.0015(11) 0.0054(12) 0.0039(13)
C14 0.0333(15) 0.0298(15) 0.0322(15) -0.0003(12) 0.0052(11) 0.0017(12)
C15 0.0314(14) 0.0254(13) 0.0246(13) -0.0018(10) -0.0012(10) -0.0033(11)
C16 0.0242(13) 0.0412(16) 0.0272(13) 0.0034(12) -0.0055(10) -0.0128(12)
C17 0.0258(14) 0.0550(19) 0.0263(14) 0.0145(13) -0.0063(11) -0.0109(13)
C18 0.0233(13) 0.073(2) 0.0150(12) -0.0023(13) -0.0049(10) -0.0075(14)
C19 0.0286(14) 0.0582(19) 0.0263(14) -0.0193(14) -0.0049(11) -0.0063(13)
C20 0.0231(13) 0.0360(15) 0.0269(13) -0.0046(11) -0.0056(10) -0.0039(11)
C21 0.0168(11) 0.0368(14) 0.0166(12) -0.0025(10) 0.0002(9) -0.0086(11)
C22 0.0208(12) 0.0266(13) 0.0179(12) -0.0039(10) -0.0023(9) -0.0040(10)
C23 0.0212(12) 0.0308(14) 0.0224(12) 0.0002(10) -0.0049(10) -0.0120(11)
C24 0.0173(11) 0.0207(12) 0.0207(12) -0.0037(9) -0.0014(9) -0.0045(10)
C25 0.0206(12) 0.0262(13) 0.0182(11) -0.0005(10) -0.0045(9) -0.0109(10)
C26 0.0307(14) 0.0292(14) 0.0230(13) -0.0030(10) -0.0052(10) -0.0111(11)
C27 0.0475(16) 0.0248(14) 0.0265(14) 0.0043(11) -0.0137(12) -0.0170(12)
C28 0.0373(15) 0.0491(18) 0.0228(13) 0.0075(12) -0.0062(11) -0.0301(14)
C29 0.0199(13) 0.0508(18) 0.0279(14) 0.0031(12) -0.0008(10) -0.0128(12)
C30 0.0235(13) 0.0324(14) 0.0256(13) 0.0027(11) -0.0059(10) -0.0074(11)
C31 0.0498(19) 0.0402(18) 0.053(2) -0.0137(15) -0.0042(15) 0.0042(15)
C32 0.056(2) 0.053(2) 0.0409(18) -0.0113(15) -0.0111(15) 0.0017(17)
C33 0.0496(18) 0.0460(18) 0.0470(19) -0.0128(15) -0.0206(15) 0.0031(15)
C34 0.0465(17) 0.0303(15) 0.0445(17) -0.0073(13) -0.0142(14) 0.0074(14)
C35 0.062(2) 0.0345(16) 0.0395(17) -0.0095(13) -0.0187(15) 0.0071(15)
C36 0.0520(19) 0.0392(17) 0.055(2) -0.0183(15) -0.0164(16) 0.0004(15)
C37 0.074(3) 0.067(2) 0.073(3) -0.022(2) 0.011(2) -0.017(2)
C38 0.067(2) 0.0401(18) 0.058(2) -0.0045(15) -0.0160(17) -0.0005(17)
C39 0.0299(14) 0.0331(15) 0.0279(14) -0.0085(11) -0.0059(11) -0.0075(12)
C40 0.0296(13) 0.0355(15) 0.0206(13) -0.0018(11) -0.0051(10) -0.0032(12)
C41 0.0253(13) 0.0299(14) 0.0287(14) -0.0035(11) -0.0018(10) -0.0054(11)
C42 0.064(2) 0.0318(16) 0.0463(18) 0.0002(13) -0.0153(15) -0.0122(15)
F1 0.0245(7) 0.0298(8) 0.0369(8) 0.0060(6) 0.0039(6) -0.0039(6)
F2 0.0472(9) 0.0249(8) 0.0404(9) 0.0075(7) -0.0014(7) 0.0003(7)
F3 0.0602(11) 0.0303(9) 0.0409(9) 0.0128(7) 0.0044(8) -0.0180(8)
F4 0.0377(9) 0.0497(10) 0.0450(10) 0.0074(8) 0.0126(7) -0.0204(8)
F5 0.0220(7) 0.0357(9) 0.0395(9) 0.0050(7) 0.0028(6) -0.0047(7)
F6 0.0366(9) 0.0311(8) 0.0399(9) 0.0000(7) -0.0059(7) -0.0139(7)
F7 0.0829(13) 0.0258(8) 0.0426(10) -0.0044(7) -0.0075(9) -0.0233(9)
F8 0.0819(13) 0.0231(8) 0.0468(10) -0.0086(7) 0.0167(9) 0.0027(9)
F9 0.0352(9) 0.0461(10) 0.0630(11) -0.0074(9) 0.0113(8) 0.0073(8)
F10 0.0258(8) 0.0389(9) 0.0559(10) -0.0137(8) -0.0013(7) -0.0072(7)
F11 0.0605(11) 0.0390(10) 0.0539(10) 0.0101(8) -0.0310(9) -0.0209(9)
F12 0.0605(12) 0.0710(13) 0.0553(11) 0.0343(10) -0.0324(9) -0.0266(10)
F13 0.0453(10) 0.0991(15) 0.0223(8) -0.0040(9) -0.0174(7) -0.0047(10)
F14 0.0665(12) 0.0692(13) 0.0529(11) -0.0312(10) -0.0306(9) -0.0046(10)
F15 0.0546(10) 0.0369(9) 0.0469(10) -0.0084(7) -0.0249(8) -0.0077(8)
F16 0.0412(9) 0.0283(8) 0.0399(9) -0.0040(7) 0.0021(7) -0.0011(7)
F17 0.0786(13) 0.0267(8) 0.0426(10) 0.0092(7) -0.0127(9) -0.0180(9)
F18 0.0574(11) 0.0693(12) 0.0328(9) 0.0168(8) -0.0060(8) -0.0450(10)
F19 0.0254(8) 0.0833(14) 0.0447(10) 0.0123(9) 0.0097(7) -0.0082(9)
F20 0.0291(8) 0.0378(9) 0.0392(9) 0.0053(7) 0.0005(6) 0.0023(7)
Ni1 0.01753(15) 0.01939(16) 0.01414(15) -0.00008(11) -0.00173(11) -0.00524(12)
O1 0.0220(8) 0.0224(8) 0.0171(8) -0.0028(7) 0.0000(6) -0.0077(7)
O2 0.0215(8) 0.0211(8) 0.0176(8) 0.0001(6) 0.0007(6) -0.0045(7)
O3 0.0206(8) 0.0323(9) 0.0172(8) -0.0012(7) -0.0023(6) -0.0094(7)
O4 0.0194(8) 0.0225(8) 0.0163(8) -0.0006(6) -0.0024(6) -0.0073(7)
O5 0.0288(10) 0.0257(10) 0.0283(11) -0.0012(8) -0.0004(8) 0.0021(8)

loop_
_atom_type_symbol
_atom_type_description
_atom_type_scat_dispersion_real
_atom_type_scat_dispersion_imag
_atom_type_scat_source
C C 0.0033 0.0016 'International Tables Vol C Tables 4.2.6.8 and 6.1.1.4'
H H 0.0000 0.0000 'International Tables Vol C Tables 4.2.6.8 and 6.1.1.4'
F F 0.0171 0.0103 'International Tables Vol C Tables 4.2.6.8 and 6.1.1.4'
Ni Ni 0.3393 1.1124 'International Tables Vol C Tables 4.2.6.8 and 6.1.1.4'
O O 0.0106 0.0060 'International Tables Vol C Tables 4.2.6.8 and 6.1.1.4'

loop_
_geom_angle_atom_site_label_1
_geom_angle_atom_site_label_2
_geom_angle_atom_site_label_3
_geom_angle
_geom_angle_site_symmetry_1
_geom_angle_site_symmetry_3
F1 C1 C2 116.7(2) . .
F1 C1 C6 120.9(2) . .
C2 C1 C6 122.3(2) . .
F2 C2 C3 119.9(2) . .
F2 C2 C1 119.9(2) . .
C3 C2 C1 120.1(2) . .
F3 C3 C2 120.4(2) . .
F3 C3 C4 120.3(2) . .
C2 C3 C4 119.3(2) . .
F4 C4 C5 120.7(2) . .
F4 C4 C3 119.7(2) . .
C5 C4 C3 119.6(2) . .
F5 C5 C4 116.5(2) . .
F5 C5 C6 120.4(2) . .
C4 C5 C6 123.0(2) . .
C5 C6 C1 115.5(2) . .
C5 C6 C7 124.0(2) . .
C1 C6 C7 120.5(2) . .
O1 C7 C8 126.1(2) . .
O1 C7 C6 115.07(19) . .
C8 C7 C6 118.79(19) . .
C9 C8 C7 124.3(2) . .
C9 C8 H8 117.8 . .
C7 C8 H8 117.8 . .
O2 C9 C8 127.7(2) . .
O2 C9 C10 116.30(19) . .
C8 C9 C10 116.00(19) . .
C11 C10 C15 116.6(2) . .
C11 C10 C9 120.8(2) . .
C15 C10 C9 122.4(2) . .
F6 C11 C12 118.0(2) . .
F6 C11 C10 120.2(2) . .
C12 C11 C10 121.7(2) . .
F7 C12 C13 120.3(2) . .
F7 C12 C11 119.9(2) . .
C13 C12 C11 119.8(2) . .
F8 C13 C14 120.2(3) . .
F8 C13 C12 119.8(3) . .
C14 C13 C12 120.0(2) . .
F9 C14 C13 120.2(2) . .
F9 C14 C15 120.5(3) . .
C13 C14 C15 119.3(2) . .
F10 C15 C14 117.4(2) . .
F10 C15 C10 120.2(2) . .
C14 C15 C10 122.4(2) . .
F11 C16 C17 118.2(2) . .
F11 C16 C21 120.3(2) . .
C17 C16 C21 121.5(3) . .
F12 C17 C18 120.3(2) . .
F12 C17 C16 120.1(3) . .
C18 C17 C16 119.6(3) . .
F13 C18 C17 119.9(3) . .
F13 C18 C19 119.8(3) . .
C17 C18 C19 120.4(2) . .
F14 C19 C18 120.0(2) . .
F14 C19 C20 120.4(3) . .
C18 C19 C20 119.6(3) . .
F15 C20 C21 120.3(2) . .
F15 C20 C19 117.8(2) . .
C21 C20 C19 121.8(2) . .
C20 C21 C16 117.1(2) . .
C20 C21 C22 122.5(2) . .
C16 C21 C22 120.3(2) . .
O3 C22 C23 126.0(2) . .
O3 C22 C21 115.5(2) . .
C23 C22 C21 118.4(2) . .
C24 C23 C22 125.3(2) . .
C24 C23 H23 117.3 . .
C22 C23 H23 117.3 . .
O4 C24 C23 127.2(2) . .
O4 C24 C25 115.94(19) . .
C23 C24 C25 116.9(2) . .
C26 C25 C30 116.9(2) . .
C26 C25 C24 121.4(2) . .
C30 C25 C24 121.7(2) . .
F16 C26 C27 118.5(2) . .
F16 C26 C25 119.3(2) . .
C27 C26 C25 122.1(2) . .
F17 C27 C26 120.8(2) . .
F17 C27 C28 120.0(2) . .
C26 C27 C28 119.2(2) . .
F18 C28 C29 120.0(2) . .
F18 C28 C27 119.7(2) . .
C29 C28 C27 120.4(2) . .
F19 C29 C28 120.0(2) . .
F19 C29 C30 120.6(2) . .
C28 C29 C30 119.5(2) . .
F20 C30 C29 118.4(2) . .
F20 C30 C25 119.6(2) . .
C29 C30 C25 122.0(2) . .
C36 C31 C32 117.1(3) . .
C36 C31 C37 120.9(3) . .
C32 C31 C37 122.0(3) . .
C33 C32 C31 121.5(3) . .
C33 C32 H32 119.3 . .
C31 C32 H32 119.3 . .
C32 C33 C34 121.4(3) . .
C32 C33 H33 119.3 . .
C34 C33 H33 119.3 . .
C35 C34 C33 117.3(3) . .
C35 C34 C38 121.3(3) . .
C33 C34 C38 121.4(3) . .
C34 C35 C36 121.2(3) . .
C34 C35 H35 119.4 . .
C36 C35 H35 119.4 . .
C31 C36 C35 121.5(3) . .
C31 C36 H36 119.2 . .
C35 C36 H36 119.2 . .
C31 C37 H37A 109.5 . .
C31 C37 H37B 109.5 . .
H37A C37 H37B 109.5 . .
C31 C37 H37C 109.5 . .
H37A C37 H37C 109.5 . .
H37B C37 H37C 109.5 . .
C34 C38 H38A 109.5 . .
C34 C38 H38B 109.5 . .
H38A C38 H38B 109.5 . .
C34 C38 H38C 109.5 . .
H38A C38 H38C 109.5 . .
H38B C38 H38C 109.5 . .
C40 C39 C41 121.5(2) . 2_675
C40 C39 H39 119.3 . .
C41 C39 H39 119.3 2_675 .
C39 C40 C41 121.2(2) . .
C39 C40 H40 119.4 . .
C41 C40 H40 119.4 . .
C39 C41 C40 117.3(2) 2_675 .
C39 C41 C42 120.8(2) 2_675 .
C40 C41 C42 121.8(2) . .
C41 C42 H42A 109.5 . .
C41 C42 H42B 109.5 . .
H42A C42 H42B 109.5 . .
C41 C42 H42C 109.5 . .
H42A C42 H42C 109.5 . .
H42B C42 H42C 109.5 . .
O1 Ni1 O3 86.69(6) . .
O1 Ni1 O2 91.47(6) . .
O3 Ni1 O2 93.53(6) . .
O1 Ni1 O4 177.04(6) . .
O3 Ni1 O4 91.26(6) . .
O2 Ni1 O4 90.79(6) . .
O1 Ni1 O5 92.45(7) . .
O3 Ni1 O5 90.00(7) . .
O2 Ni1 O5 174.87(7) . .
O4 Ni1 O5 85.41(7) . .
O1 Ni1 O4 101.30(6) . 2_676
O3 Ni1 O4 171.10(6) . 2_676
O2 Ni1 O4 90.20(6) . 2_676
O4 Ni1 O4 80.60(6) . 2_676
O5 Ni1 O4 85.78(7) . 2_676
C7 O1 Ni1 122.27(14) . .
C9 O2 Ni1 120.46(14) . .
C22 O3 Ni1 125.43(14) . .
C24 O4 Ni1 123.21(14) . .
C24 O4 Ni1 134.88(14) . 2_676
Ni1 O4 Ni1 99.40(6) . 2_676
Ni1 O5 H5A 127(2) . .
Ni1 O5 H5B 116(2) . .
H5A O5 H5B 107(3) . .

loop_
_geom_bond_atom_site_label_1
_geom_bond_atom_site_label_2
_geom_bond_distance
_geom_bond_site_symmetry_2
C1 F1 1.335(3) .
C1 C2 1.376(3) .
C1 C6 1.394(3) .
C2 F2 1.342(3) .
C2 C3 1.376(3) .
C3 F3 1.335(3) .
C3 C4 1.378(4) .
C4 F4 1.336(3) .
C4 C5 1.374(3) .
C5 F5 1.346(3) .
C5 C6 1.390(3) .
C6 C7 1.505(3) .
C7 O1 1.260(3) .
C7 C8 1.403(3) .
C8 C9 1.386(3) .
C8 H8 0.9500 .
C9 O2 1.273(3) .
C9 C10 1.511(3) .
C10 C11 1.384(3) .
C10 C15 1.385(3) .
C11 F6 1.339(3) .
C11 C12 1.383(3) .
C12 F7 1.340(3) .
C12 C13 1.377(4) .
C13 F8 1.337(3) .
C13 C14 1.367(4) .
C14 F9 1.340(3) .
C14 C15 1.384(3) .
C15 F10 1.342(3) .
C16 F11 1.334(3) .
C16 C17 1.380(3) .
C16 C21 1.390(3) .
C17 F12 1.340(3) .
C17 C18 1.365(4) .
C18 F13 1.345(3) .
C18 C19 1.366(4) .
C19 F14 1.343(3) .
C19 C20 1.380(3) .
C20 F15 1.341(3) .
C20 C21 1.376(3) .
C21 C22 1.507(3) .
C22 O3 1.252(3) .
C22 C23 1.412(3) .
C23 C24 1.373(3) .
C23 H23 0.9500 .
C24 O4 1.289(3) .
C24 C25 1.500(3) .
C25 C26 1.382(3) .
C25 C30 1.385(3) .
C26 F16 1.342(3) .
C26 C27 1.374(3) .
C27 F17 1.340(3) .
C27 C28 1.376(4) .
C28 F18 1.344(3) .
C28 C29 1.369(4) .
C29 F19 1.339(3) .
C29 C30 1.372(3) .
C30 F20 1.347(3) .
C31 C36 1.386(4) .
C31 C32 1.390(4) .
C31 C37 1.511(5) .
C32 C33 1.388(5) .
C32 H32 0.9500 .
C33 C34 1.391(4) .
C33 H33 0.9500 .
C34 C35 1.385(4) .
C34 C38 1.511(4) .
C35 C36 1.395(4) .
C35 H35 0.9500 .
C36 H36 0.9500 .
C37 H37A 0.9800 .
C37 H37B 0.9800 .
C37 H37C 0.9800 .
C38 H38A 0.9800 .
C38 H38B 0.9800 .
C38 H38C 0.9800 .
C39 C40 1.377(3) .
C39 C41 1.386(3) 2_675
C39 H39 0.9500 .
C40 C41 1.389(3) .
C40 H40 0.9500 .
C41 C42 1.508(4) .
C42 H42A 0.9800 .
C42 H42B 0.9800 .
C42 H42C 0.9800 .
Ni1 O1 1.9853(15) .
Ni1 O3 2.0081(15) .
Ni1 O2 2.0189(15) .
Ni1 O4 2.0274(15) .
Ni1 O5 2.0617(17) .
Ni1 O4 2.0931(14) 2_676
O5 H5A 0.91(4) .
O5 H5B 0.78(3) .

loop_
_geom_torsion_atom_site_label_1
_geom_torsion_atom_site_label_2
_geom_torsion_atom_site_label_3
_geom_torsion_atom_site_label_4
_geom_torsion
_geom_torsion_site_symmetry_1
_geom_torsion_site_symmetry_4
F1 C1 C2 F2 3.3(3) . .
C6 C1 C2 F2 -179.4(2) . .
F1 C1 C2 C3 -177.0(2) . .
C6 C1 C2 C3 0.3(4) . .
F2 C2 C3 F3 0.5(4) . .
C1 C2 C3 F3 -179.3(2) . .
F2 C2 C3 C4 179.4(2) . .
C1 C2 C3 C4 -0.3(4) . .
F3 C3 C4 F4 0.7(4) . .
C2 C3 C4 F4 -178.3(2) . .
F3 C3 C4 C5 179.1(2) . .
C2 C3 C4 C5 0.1(4) . .
F4 C4 C5 F5 0.7(3) . .
C3 C4 C5 F5 -177.7(2) . .
F4 C4 C5 C6 178.5(2) . .
C3 C4 C5 C6 0.1(4) . .
F5 C5 C6 C1 177.6(2) . .
C4 C5 C6 C1 -0.1(3) . .
F5 C5 C6 C7 -1.1(3) . .
C4 C5 C6 C7 -178.8(2) . .
F1 C1 C6 C5 177.1(2) . .
C2 C1 C6 C5 -0.1(3) . .
F1 C1 C6 C7 -4.1(3) . .
C2 C1 C6 C7 178.7(2) . .
C5 C6 C7 O1 142.9(2) . .
C1 C6 C7 O1 -35.8(3) . .
C5 C6 C7 C8 -38.2(3) . .
C1 C6 C7 C8 143.1(2) . .
O1 C7 C8 C9 -1.0(4) . .
C6 C7 C8 C9 -179.8(2) . .
C7 C8 C9 O2 3.3(4) . .
C7 C8 C9 C10 -178.9(2) . .
O2 C9 C10 C11 58.2(3) . .
C8 C9 C10 C11 -119.8(2) . .
O2 C9 C10 C15 -125.6(2) . .
C8 C9 C10 C15 56.4(3) . .
C15 C10 C11 F6 -179.6(2) . .
C9 C10 C11 F6 -3.2(3) . .
C15 C10 C11 C12 -2.5(3) . .
C9 C10 C11 C12 173.8(2) . .
F6 C11 C12 F7 0.8(3) . .
C10 C11 C12 F7 -176.3(2) . .
F6 C11 C12 C13 -179.9(2) . .
C10 C11 C12 C13 3.0(4) . .
F7 C12 C13 F8 -2.3(4) . .
C11 C12 C13 F8 178.4(2) . .
F7 C12 C13 C14 178.3(2) . .
C11 C12 C13 C14 -1.0(4) . .
F8 C13 C14 F9 -0.2(4) . .
C12 C13 C14 F9 179.2(2) . .
F8 C13 C14 C15 179.3(2) . .
C12 C13 C14 C15 -1.3(4) . .
F9 C14 C15 F10 0.3(4) . .
C13 C14 C15 F10 -179.2(2) . .
F9 C14 C15 C10 -178.8(2) . .
C13 C14 C15 C10 1.7(4) . .
C11 C10 C15 F10 -178.9(2) . .
C9 C10 C15 F10 4.8(3) . .
C11 C10 C15 C14 0.2(4) . .
C9 C10 C15 C14 -176.1(2) . .
F11 C16 C17 F12 2.1(4) . .
C21 C16 C17 F12 -178.8(2) . .
F11 C16 C17 C18 -179.4(2) . .
C21 C16 C17 C18 -0.2(4) . .
F12 C17 C18 F13 -0.4(4) . .
C16 C17 C18 F13 -178.9(2) . .
F12 C17 C18 C19 179.4(2) . .
C16 C17 C18 C19 0.9(4) . .
F13 C18 C19 F14 1.2(4) . .
C17 C18 C19 F14 -178.6(2) . .
F13 C18 C19 C20 179.1(2) . .
C17 C18 C19 C20 -0.7(4) . .
F14 C19 C20 F15 0.7(4) . .
C18 C19 C20 F15 -177.2(2) . .
F14 C19 C20 C21 177.7(2) . .
C18 C19 C20 C21 -0.2(4) . .
F15 C20 C21 C16 177.8(2) . .
C19 C20 C21 C16 0.8(4) . .
F15 C20 C21 C22 1.4(3) . .
C19 C20 C21 C22 -175.5(2) . .
F11 C16 C21 C20 178.5(2) . .
C17 C16 C21 C20 -0.6(4) . .
F11 C16 C21 C22 -5.1(3) . .
C17 C16 C21 C22 175.8(2) . .
C20 C21 C22 O3 129.3(2) . .
C16 C21 C22 O3 -46.9(3) . .
C20 C21 C22 C23 -51.7(3) . .
C16 C21 C22 C23 132.1(2) . .
O3 C22 C23 C24 0.4(4) . .
C21 C22 C23 C24 -178.5(2) . .
C22 C23 C24 O4 -0.2(4) . .
C22 C23 C24 C25 -180.0(2) . .
O4 C24 C25 C26 -71.8(3) . .
C23 C24 C25 C26 108.0(3) . .
O4 C24 C25 C30 105.5(2) . .
C23 C24 C25 C30 -74.7(3) . .
C30 C25 C26 F16 -178.0(2) . .
C24 C25 C26 F16 -0.5(3) . .
C30 C25 C26 C27 0.0(3) . .
C24 C25 C26 C27 177.5(2) . .
F16 C26 C27 F17 0.6(4) . .
C25 C26 C27 F17 -177.4(2) . .
F16 C26 C27 C28 178.0(2) . .
C25 C26 C27 C28 0.0(4) . .
F17 C27 C28 F18 -1.8(4) . .
C26 C27 C28 F18 -179.3(2) . .
F17 C27 C28 C29 177.1(2) . .
C26 C27 C28 C29 -0.4(4) . .
F18 C28 C29 F19 -0.4(4) . .
C27 C28 C29 F19 -179.3(2) . .
F18 C28 C29 C30 179.6(2) . .
C27 C28 C29 C30 0.7(4) . .
F19 C29 C30 F20 1.6(4) . .
C28 C29 C30 F20 -178.4(2) . .
F19 C29 C30 C25 179.3(2) . .
C28 C29 C30 C25 -0.6(4) . .
C26 C25 C30 F20 178.0(2) . .
C24 C25 C30 F20 0.5(3) . .
C26 C25 C30 C29 0.3(4) . .
C24 C25 C30 C29 -177.2(2) . .
C36 C31 C32 C33 0.6(4) . .
C37 C31 C32 C33 -178.7(3) . .
C31 C32 C33 C34 0.5(5) . .
C32 C33 C34 C35 -0.8(4) . .
C32 C33 C34 C38 -178.8(3) . .
C33 C34 C35 C36 -0.1(4) . .
C38 C34 C35 C36 178.0(3) . .
C32 C31 C36 C35 -1.4(4) . .
C37 C31 C36 C35 177.9(3) . .
C34 C35 C36 C31 1.2(4) . .
C41 C39 C40 C41 -0.2(4) 2_675 .
C39 C40 C41 C39 0.2(4) . 2_675
C39 C40 C41 C42 -179.1(2) . .
C8 C7 O1 Ni1 -20.0(3) . .
C6 C7 O1 Ni1 158.77(14) . .
C8 C9 O2 Ni1 15.4(3) . .
C10 C9 O2 Ni1 -162.37(14) . .
C23 C22 O3 Ni1 -9.0(3) . .
C21 C22 O3 Ni1 169.82(14) . .
C23 C24 O4 Ni1 8.5(3) . .
C25 C24 O4 Ni1 -171.77(14) . .
C23 C24 O4 Ni1 166.51(17) . 2_676
C25 C24 O4 Ni1 -13.7(3) . 2_676
